data_1567126
loop_
_publ_author_name
'Jir\'at, Jan'
'Babor, Martin'
'Ridvan, Lud\<ek'
'Sko\<repov\'a, Eli\<ska'
'Du\<sek, Michal'
'\<So\'o\<s, Miroslav'

_publ_section_title
;
 Structure--property relations of a unique and systematic dataset of 19
 isostructural multicomponent apremilast forms
;
_journal_coeditor_code ED5027
_journal_issue 4
_journal_name_full IUCrJ
_journal_page_first
;
;
_journal_paper_doi 10.1107/S2052252522005577
_journal_volume 9
_journal_year 2022
_chemical_absolute_configuration ad
_chemical_formula_moiety '2(C22 H24 N2 O7 S), C6 H4 N2 O '
_chemical_formula_sum 'C50 H52 N6 O15 S2'
_chemical_formula_weight 1041.12
_space_group_IT_number 92
_space_group_name_Hall 'P 4abw 2nw'
_space_group_name_H-M_alt 'P 41 21 2'
_symmetry_cell_setting tetragonal
_symmetry_space_group_name_H-M 'P 41 21 2'
_atom_sites_solution_hydrogens difmap
_atom_sites_solution_primary other
_cell_angle_alpha 90
_cell_angle_beta 90
_cell_angle_gamma 90
_cell_formula_units_Z 4
_cell_length_a 12.88760(10)
_cell_length_b 12.88760(10)
_cell_length_c 29.4547(2)
_cell_measurement_reflns_used 57694
_cell_measurement_temperature 120
_cell_measurement_theta_max 68
_cell_measurement_theta_min 4
_cell_volume 4892.14(6)
_computing_cell_refinement 'CrysAlisPro, (Agilent, 2011)'
_computing_data_collection 'SuperNova, (Oxford Diffraction, 2010)'
_computing_data_reduction 'CrysAlisPro, (Agilent, 2011)'
_computing_molecular_graphics 'CAMERON (Watkin et al., 1996)'
_computing_publication_material 'CRYSTALS (Betteridge et al., 2003)'
_computing_structure_refinement 'CRYSTALS (Betteridge et al., 2003)'
_computing_structure_solution 'Superflip (Palatinus & Chapuis, 2007)'
_diffrn_ambient_temperature 120
_diffrn_measured_fraction_theta_full 1.000
_diffrn_measured_fraction_theta_max 1.000
_diffrn_measurement_device Area
_diffrn_measurement_device_type 'Oxford Diffraction SuperNova'
_diffrn_measurement_method \w
_diffrn_radiation_monochromator graphite
_diffrn_radiation_type 'Cu K\a'
_diffrn_radiation_wavelength 1.54180
_diffrn_reflns_av_R_equivalents 0.039
_diffrn_reflns_limit_h_max 15
_diffrn_reflns_limit_h_min -15
_diffrn_reflns_limit_k_max 15
_diffrn_reflns_limit_k_min -15
_diffrn_reflns_limit_l_max 35
_diffrn_reflns_limit_l_min -35
_diffrn_reflns_number 90858
_diffrn_reflns_theta_full 67.663
_diffrn_reflns_theta_max 67.663
_diffrn_reflns_theta_min 3.744
_diffrn_standards_number 0
_exptl_absorpt_coefficient_mu 1.641
_exptl_absorpt_correction_T_max 0.77
_exptl_absorpt_correction_T_min 0.60
_exptl_absorpt_correction_type multi-scan
_exptl_absorpt_process_details 'CrysAlisPro, (Agilent, 2011)'
_exptl_crystal_colour colorless
_exptl_crystal_density_diffrn 1.413
_exptl_crystal_density_method 'not measured'
_exptl_crystal_description block
_exptl_crystal_F_000 2183.989
_exptl_crystal_size_max 0.316
_exptl_crystal_size_mid 0.238
_exptl_crystal_size_min 0.158
_refine_diff_density_max 0.54
_refine_diff_density_min -0.47
_refine_ls_abs_structure_details 'Flack (1983), 1816 Friedel-pairs'
_refine_ls_abs_structure_Flack 0.01(2)
_refine_ls_extinction_method None
_refine_ls_goodness_of_fit_ref 1.0243
_refine_ls_hydrogen_treatment constr
_refine_ls_matrix_type full
_refine_ls_number_parameters 350
_refine_ls_number_reflns 4429
_refine_ls_number_restraints 57
_refine_ls_R_factor_all 0.0393
_refine_ls_R_factor_gt 0.0389
_refine_ls_shift/su_max 0.0005934
_refine_ls_shift/su_mean 0.0000322
_refine_ls_structure_factor_coef Fsqd
_refine_ls_weighting_details
;
 Method= Modified Sheldrick 
 w=1/[\s^2^(F^2^) + ( 0.05P)^2^ + 4.21P] 
 ,where P=(max(Fo^2^,0) + 2Fc^2^)/3 
;
_refine_ls_weighting_scheme calc
_refine_ls_wR_factor_all 0.1060
_refine_ls_wR_factor_gt 0.1056
_refine_ls_wR_factor_ref 0.1060
_reflns_limit_h_max 10
_reflns_limit_h_min -10
_reflns_limit_k_max 15
_reflns_limit_k_min 0
_reflns_limit_l_max 35
_reflns_limit_l_min 0
_reflns_number_gt 4359
_reflns_number_total 4429
_reflns_threshold_expression I>2.0\s(I)
_oxford_diffrn_Wilson_B_factor 2.41
_oxford_diffrn_Wilson_scale 0.01
_oxford_refine_ls_r_factor_ref 0.0393
_oxford_refine_ls_scale 3.16(4)
_oxford_reflns_number_all 4429
_oxford_reflns_threshold_expression_ref I>-3.0\s(I)
_cod_data_source_file ed5027.cif
_cod_data_source_block apremilastnicotinamide
_cod_depositor_comments
;
The following automatic conversions were performed:

data item '_atom_sites_solution_primary' value 'Other' was changed to
'other' in accordance with the
/home/data/users/saulius/crontab/automatic-downloads/rss-feeds/IUCr/lib/dictionaries/cif_core.dic
dictionary named 'cif_core.dic' version 2.4.2 last updated on
2011-04-26.

Automatic conversion script
Id: cif_fix_values 7556 2019-12-06 15:28:31Z antanas 
;
_cod_original_cell_volume 4892.14(8)
_cod_original_sg_symbol_H-M 'P 41 21 2 '
_cod_database_code 1567126

loop_
_symmetry_equiv_pos_as_xyz
x,y,z
-y+1/2,x+1/2,z+1/4
-x,-y,z+1/2
x+1/2,-y+1/2,-z+3/4
-y,-x,-z+1/2
y+1/2,-x+1/2,z+3/4
y,x,-z
-x+1/2,y+1/2,-z+1/4

loop_
_atom_site_label
_atom_site_type_symbol
_atom_site_fract_x
_atom_site_fract_y
_atom_site_fract_z
_atom_site_U_iso_or_equiv
_atom_site_occupancy
_atom_site_adp_type
_atom_site_refinement_flags_posn
_atom_site_refinement_flags_adp
_atom_site_refinement_flags_occupancy
_atom_site_disorder_assembly
_atom_site_disorder_group
_atom_site_attached_hydrogens
S1 S 0.40408(5) 0.16284(5) 0.46354(2) 0.0286 1.0000 Uani . . . . . .
O2 O 0.31159(15) 0.21130(15) 0.44569(7) 0.0351 1.0000 Uani . . . . . .
O3 O 0.44578(16) 0.07561(15) 0.43907(7) 0.0375 1.0000 Uani . . . . . .
C4 C 0.3796(3) 0.1259(3) 0.51985(10) 0.0430 1.0000 Uani . . . . . .
C5 C 0.5017(2) 0.2588(2) 0.46997(8) 0.0270 1.0000 Uani . . . . . .
C6 C 0.5461(2) 0.2969(2) 0.42483(8) 0.0258 1.0000 Uani . . . . . .
N7 N 0.46516(16) 0.34458(16) 0.39623(7) 0.0252 1.0000 Uani . . . . . .
C8 C 0.43716(19) 0.30687(19) 0.35368(8) 0.0252 1.0000 Uani . . . . . .
C9 C 0.3461(2) 0.36864(19) 0.33869(8) 0.0253 1.0000 Uani . . . . . .
C10 C 0.3231(2) 0.43952(19) 0.37260(8) 0.0274 1.0000 Uani . . . . . .
C11 C 0.3991(2) 0.42444(19) 0.40975(8) 0.0262 1.0000 Uani . . . . . .
O12 O 0.48091(14) 0.23567(14) 0.33384(6) 0.0306 1.0000 Uani . . . . . .
O13 O 0.40556(15) 0.47053(14) 0.44576(6) 0.0317 1.0000 Uani . . . . . .
C14 C 0.2906(2) 0.36469(19) 0.29837(9) 0.0266 1.0000 Uani . . . . . .
C15 C 0.2087(2) 0.4351(2) 0.29409(9) 0.0301 1.0000 Uani . . . . . .
C16 C 0.1857(2) 0.5046(2) 0.32857(10) 0.0342 1.0000 Uani . . . . . .
C17 C 0.2429(2) 0.5096(2) 0.36865(9) 0.0312 1.0000 Uani . . . . . .
N18 N 0.32153(17) 0.29309(17) 0.26523(7) 0.0286 1.0000 Uani . . . . . .
C19 C 0.2800(2) 0.2761(2) 0.22329(9) 0.0293 1.0000 Uani . . . . . .
C20 C 0.3422(2) 0.2023(2) 0.19433(9) 0.0369 1.0000 Uani . . . . . .
O21 O 0.20092(15) 0.31738(16) 0.20995(6) 0.0364 1.0000 Uani . . . . . .
C22 C 0.6385(2) 0.3688(2) 0.43224(9) 0.0271 1.0000 Uani . . . . . .
C23 C 0.6525(2) 0.4236(2) 0.47291(9) 0.0282 1.0000 Uani . . . . . .
C24 C 0.7385(2) 0.4876(2) 0.47889(9) 0.0298 1.0000 Uani . . . . . .
C25 C 0.8116(2) 0.4964(2) 0.44365(10) 0.0315 1.0000 Uani . . . . . .
C26 C 0.7968(2) 0.4426(2) 0.40369(9) 0.0337 1.0000 Uani . . . . . .
C27 C 0.7109(2) 0.3789(2) 0.39814(9) 0.0310 1.0000 Uani . . . . . .
O28 O 0.75763(15) 0.54457(16) 0.51723(7) 0.0373 1.0000 Uani . . . . . .
C29 C 0.6807(2) 0.5400(2) 0.55255(10) 0.0384 1.0000 Uani . . . . . .
C30 C 0.7104(3) 0.6157(3) 0.58912(13) 0.0586 1.0000 Uani . . . . . .
O31 O 0.89513(15) 0.56018(16) 0.45259(7) 0.0407 1.0000 Uani . . . . . .
C32 C 0.9653(3) 0.5761(3) 0.41558(11) 0.0537 1.0000 Uani . . . . . .
C34 C 0.5391(6) 0.5197(6) 0.2961(3) 0.1355 1.0000 Uani D . . . . .
C35 C 0.4586(5) 0.5701(5) 0.2713(2) 0.1239 1.0000 Uani D . . . . .
C36 C 0.4092(9) 0.6550(9) 0.2898(4) 0.1466 0.5000 Uani D . . . . .
N37 N 0.3342(11) 0.7152(11) 0.2646(5) 0.1697 0.5000 Uani D . . . . .
O38 O 0.4246(11) 0.6777(10) 0.3310(5) 0.2134 0.5000 Uani D . . . . .
H201 H 0.3034 0.1814 0.1688 0.0554 1.0000 Uiso R . . . . .
H203 H 0.4032 0.2340 0.1839 0.0548 1.0000 Uiso R . . . . .
H202 H 0.3618 0.1424 0.2108 0.0541 1.0000 Uiso R . . . . .
H181 H 0.3713 0.2549 0.2721 0.0340 1.0000 Uiso R . . . . .
H171 H 0.2294 0.5590 0.3914 0.0366 1.0000 Uiso R . . . . .
H161 H 0.1290 0.5518 0.3248 0.0414 1.0000 Uiso R . . . . .
H151 H 0.1703 0.4375 0.2677 0.0358 1.0000 Uiso R . . . . .
H321 H 1.0186 0.6239 0.4262 0.0790 1.0000 Uiso R . . . . .
H323 H 0.9301 0.6065 0.3899 0.0796 1.0000 Uiso R . . . . .
H322 H 0.9992 0.5101 0.4068 0.0799 1.0000 Uiso R . . . . .
H231 H 0.6038 0.4163 0.4963 0.0328 1.0000 Uiso R . . . . .
H302 H 0.6569 0.6183 0.6120 0.0890 1.0000 Uiso R . . . . .
H301 H 0.7746 0.5948 0.6029 0.0885 1.0000 Uiso R . . . . .
H303 H 0.7184 0.6817 0.5743 0.0884 1.0000 Uiso R . . . . .
H292 H 0.6154 0.5614 0.5398 0.0459 1.0000 Uiso R . . . . .
H291 H 0.6728 0.4689 0.5642 0.0453 1.0000 Uiso R . . . . .
H261 H 0.8450 0.4474 0.3808 0.0405 1.0000 Uiso R . . . . .
H271 H 0.7005 0.3426 0.3707 0.0361 1.0000 Uiso R . . . . .
H61 H 0.5695 0.2369 0.4081 0.0302 1.0000 Uiso R . . . . .
H52 H 0.5572 0.2254 0.4864 0.0325 1.0000 Uiso R . . . . .
H51 H 0.4708 0.3160 0.4871 0.0317 1.0000 Uiso R . . . . .
H41 H 0.4406 0.0953 0.5323 0.0638 1.0000 Uiso R . . . . .
H43 H 0.3253 0.0755 0.5181 0.0642 1.0000 Uiso R . . . . .
H42 H 0.3568 0.1848 0.5372 0.0632 1.0000 Uiso R . . . . .
H331 H 0.6532 0.4020 0.3008 0.1357 0.5000 Uiso R . . . . .
H341 H 0.5546 0.5404 0.3278 0.1617 1.0000 Uiso R . . . . .
H351 H 0.4258 0.6290 0.2843 0.1523 0.5000 Uiso R . . . . .
C33 C 0.5931(5) 0.4348(5) 0.2723(2) 0.1247 0.5000 Uani D U . . . .
N133 N 0.5944(5) 0.4384(5) 0.2720(2) 0.1295 0.5000 Uani . U . . . .

loop_
_atom_site_aniso_label
_atom_site_aniso_U_11
_atom_site_aniso_U_22
_atom_site_aniso_U_33
_atom_site_aniso_U_23
_atom_site_aniso_U_13
_atom_site_aniso_U_12
S1 0.0297(3) 0.0275(3) 0.0286(3) 0.0020(3) -0.0009(2) -0.0049(2)
O2 0.0292(10) 0.0391(11) 0.0371(10) 0.0010(8) -0.0059(8) -0.0027(8)
O3 0.0387(11) 0.0296(10) 0.0442(11) -0.0039(8) -0.0005(9) -0.0036(8)
C4 0.0449(17) 0.0479(18) 0.0362(15) 0.0124(13) 0.0029(13) -0.0062(14)
C5 0.0274(13) 0.0279(13) 0.0256(12) 0.0018(10) -0.0022(10) -0.0030(10)
C6 0.0273(12) 0.0257(12) 0.0245(12) -0.0013(10) 0.0011(10) 0.0018(10)
N7 0.0275(11) 0.0249(10) 0.0232(10) -0.0015(8) 0.0024(8) -0.0004(9)
C8 0.0253(12) 0.0261(12) 0.0243(11) 0.0004(10) 0.0029(10) -0.0015(10)
C9 0.0264(12) 0.0230(12) 0.0265(12) 0.0001(9) 0.0051(10) -0.0022(10)
C10 0.0281(13) 0.0254(12) 0.0286(12) -0.0017(10) 0.0063(10) -0.0030(10)
C11 0.0286(12) 0.0236(12) 0.0264(12) -0.0004(10) 0.0048(10) -0.0022(10)
O12 0.0319(10) 0.0315(10) 0.0284(9) -0.0062(8) 0.0018(7) 0.0060(8)
O13 0.0382(10) 0.0288(9) 0.0281(9) -0.0062(8) 0.0028(8) 0.0002(8)
C14 0.0265(13) 0.0247(12) 0.0286(13) 0.0005(10) 0.0031(10) -0.0027(10)
C15 0.0262(13) 0.0285(13) 0.0357(14) -0.0015(11) -0.0006(11) -0.0012(10)
C16 0.0293(14) 0.0294(14) 0.0437(15) -0.0036(12) 0.0003(12) 0.0066(11)
C17 0.0328(14) 0.0263(13) 0.0346(14) -0.0043(11) 0.0047(11) 0.0015(11)
N18 0.0255(11) 0.0312(11) 0.0293(11) -0.0053(9) -0.0009(9) 0.0057(9)
C19 0.0299(14) 0.0309(13) 0.0271(13) 0.0024(11) 0.0011(10) -0.0029(11)
C20 0.0380(15) 0.0431(16) 0.0295(13) -0.0071(12) -0.0004(12) 0.0022(13)
O21 0.0364(10) 0.0407(11) 0.0321(9) 0.0003(8) -0.0052(8) 0.0063(9)
C22 0.0254(13) 0.0262(13) 0.0298(13) 0.0007(10) 0.0013(10) 0.0028(11)
C23 0.0261(12) 0.0271(13) 0.0313(13) -0.0018(10) 0.0047(10) -0.0013(10)
C24 0.0260(13) 0.0280(13) 0.0355(13) -0.0021(11) -0.0003(10) -0.0009(10)
C25 0.0244(13) 0.0282(13) 0.0418(14) 0.0054(11) -0.0003(11) -0.0023(10)
C26 0.0280(13) 0.0387(15) 0.0345(13) 0.0063(12) 0.0053(11) 0.0014(11)
C27 0.0310(14) 0.0329(14) 0.0291(13) 0.0015(11) 0.0027(11) 0.0028(11)
O28 0.0308(10) 0.0385(11) 0.0426(10) -0.0125(9) 0.0030(8) -0.0064(8)
C29 0.0268(13) 0.0472(17) 0.0411(14) -0.0156(13) 0.0016(12) -0.0013(12)
C30 0.0433(19) 0.074(3) 0.058(2) -0.0294(19) 0.0045(16) -0.0110(17)
O31 0.0294(10) 0.0447(12) 0.0479(12) 0.0050(9) 0.0021(9) -0.0124(9)
C32 0.0360(17) 0.078(3) 0.0468(18) 0.0264(17) -0.0054(14) -0.0207(17)
C34 0.110(4) 0.117(4) 0.180(6) 0.025(4) 0.041(4) -0.043(4)
C35 0.097(3) 0.085(3) 0.190(7) 0.039(4) 0.057(4) -0.026(3)
C36 0.135(6) 0.119(6) 0.186(9) 0.033(6) 0.078(6) -0.021(6)
N37 0.175(7) 0.159(7) 0.175(11) 0.041(7) 0.064(7) -0.006(8)
O38 0.213(9) 0.192(9) 0.236(10) 0.029(9) 0.026(10) -0.030(9)
C33 0.108(5) 0.105(5) 0.162(7) 0.046(5) 0.049(5) -0.029(5)
N133 0.132(7) 0.102(6) 0.155(8) 0.039(6) 0.042(7) 0.016(6)

loop_
_atom_type_symbol
_atom_type_scat_dispersion_real
_atom_type_scat_dispersion_imag
_atom_type_scat_Cromer_Mann_a1
_atom_type_scat_Cromer_Mann_b1
_atom_type_scat_Cromer_Mann_a2
_atom_type_scat_Cromer_Mann_b2
_atom_type_scat_Cromer_Mann_a3
_atom_type_scat_Cromer_Mann_b3
_atom_type_scat_Cromer_Mann_a4
_atom_type_scat_Cromer_Mann_b4
_atom_type_scat_Cromer_Mann_c
_atom_type_scat_source
C 0.0181 0.0091 2.3100 20.8439 1.0200 10.2075 1.5886 0.5687 0.8650 51.6512 0.2156 'International Tables Vol C 4.2.6.8 and 6.1.1.4'
H 0.0000 0.0000 0.4930 10.5109 0.3229 26.1257 0.1402 3.1424 0.0408 57.7998 0.0030 'International Tables Vol C 4.2.6.8 and 6.1.1.4'
N 0.0311 0.0180 12.2126 0.0057 3.1322 9.8933 2.0125 28.9975 1.1663 0.5826 -11.5290 'International Tables Vol C 4.2.6.8 and 6.1.1.4'
O 0.0492 0.0322 3.0485 13.2771 2.2868 5.7011 1.5463 0.3239 0.8670 32.9089 0.2508 'International Tables Vol C 4.2.6.8 and 6.1.1.4'
S 0.3331 0.5567 6.9053 1.4679 5.2034 22.2151 1.4379 0.2536 1.5863 56.1720 0.8669 'International Tables Vol C 4.2.6.8 and 6.1.1.4'

loop_
_geom_angle_atom_site_label_1
_geom_angle_site_symmetry_1
_geom_angle_atom_site_label_2
_geom_angle_site_symmetry_2
_geom_angle_atom_site_label_3
_geom_angle_site_symmetry_3
_geom_angle
_geom_angle_publ_flag
O2 . S1 . O3 . 117.61(12) yes
O2 . S1 . C4 . 108.26(14) yes
O3 . S1 . C4 . 109.17(14) yes
O2 . S1 . C5 . 108.81(12) yes
O3 . S1 . C5 . 109.47(12) yes
C4 . S1 . C5 . 102.45(13) yes
S1 . C4 . H41 . 109.2 no
S1 . C4 . H43 . 105.4 no
H41 . C4 . H43 . 110.1 no
S1 . C4 . H42 . 110.1 no
H41 . C4 . H42 . 111.9 no
H43 . C4 . H42 . 109.9 no
S1 . C5 . C6 . 113.37(17) yes
S1 . C5 . H52 . 105.6 no
C6 . C5 . H52 . 107.6 no
S1 . C5 . H51 . 107.0 no
C6 . C5 . H51 . 111.1 no
H52 . C5 . H51 . 112.2 no
C5 . C6 . N7 . 111.4(2) yes
C5 . C6 . C22 . 111.3(2) yes
N7 . C6 . C22 . 112.4(2) yes
C5 . C6 . H61 . 107.6 no
N7 . C6 . H61 . 105.3 no
C22 . C6 . H61 . 108.4 no
C6 . N7 . C8 . 123.5(2) yes
C6 . N7 . C11 . 125.2(2) yes
C8 . N7 . C11 . 110.9(2) yes
N7 . C8 . C9 . 106.6(2) yes
N7 . C8 . O12 . 124.9(2) yes
C9 . C8 . O12 . 128.6(2) yes
C8 . C9 . C10 . 108.0(2) yes
C8 . C9 . C14 . 130.0(2) yes
C10 . C9 . C14 . 122.1(2) yes
C9 . C10 . C11 . 107.7(2) yes
C9 . C10 . C17 . 122.1(2) yes
C11 . C10 . C17 . 130.1(2) yes
C10 . C11 . N7 . 106.8(2) yes
C10 . C11 . O13 . 128.6(2) yes
N7 . C11 . O13 . 124.6(2) yes
C9 . C14 . C15 . 116.3(2) yes
C9 . C14 . N18 . 118.3(2) yes
C15 . C14 . N18 . 125.4(2) yes
C14 . C15 . C16 . 121.0(3) yes
C14 . C15 . H151 . 120.3 no
C16 . C15 . H151 . 118.7 no
C15 . C16 . C17 . 122.5(2) yes
C15 . C16 . H161 . 119.3 no
C17 . C16 . H161 . 118.1 no
C16 . C17 . C10 . 116.0(2) yes
C16 . C17 . H171 . 122.5 no
C10 . C17 . H171 . 121.5 no
C14 . N18 . C19 . 128.7(2) yes
C14 . N18 . H181 . 115.9 no
C19 . N18 . H181 . 115.4 no
N18 . C19 . C20 . 113.9(2) yes
N18 . C19 . O21 . 123.5(2) yes
C20 . C19 . O21 . 122.6(2) yes
C19 . C20 . H201 . 110.5 no
C19 . C20 . H203 . 110.8 no
H201 . C20 . H203 . 108.0 no
C19 . C20 . H202 . 111.4 no
H201 . C20 . H202 . 108.5 no
H203 . C20 . H202 . 107.5 no
C6 . C22 . C23 . 121.9(2) yes
C6 . C22 . C27 . 118.8(2) yes
C23 . C22 . C27 . 119.3(2) yes
C22 . C23 . C24 . 120.5(2) yes
C22 . C23 . H231 . 119.5 no
C24 . C23 . H231 . 119.9 no
C23 . C24 . C25 . 119.2(2) yes
C23 . C24 . O28 . 124.4(2) yes
C25 . C24 . O28 . 116.4(2) yes
C24 . C25 . C26 . 119.8(2) yes
C24 . C25 . O31 . 115.5(2) yes
C26 . C25 . O31 . 124.8(2) yes
C25 . C26 . C27 . 120.5(2) yes
C25 . C26 . H261 . 120.0 no
C27 . C26 . H261 . 119.4 no
C26 . C27 . C22 . 120.7(3) yes
C26 . C27 . H271 . 120.5 no
C22 . C27 . H271 . 118.8 no
C24 . O28 . C29 . 116.7(2) yes
O28 . C29 . C30 . 108.4(2) yes
O28 . C29 . H292 . 108.0 no
C30 . C29 . H292 . 108.4 no
O28 . C29 . H291 . 111.2 no
C30 . C29 . H291 . 112.3 no
H292 . C29 . H291 . 108.3 no
C29 . C30 . H302 . 110.0 no
C29 . C30 . H301 . 109.9 no
H302 . C30 . H301 . 109.3 no
C29 . C30 . H303 . 106.0 no
H302 . C30 . H303 . 111.4 no
H301 . C30 . H303 . 110.2 no
C25 . O31 . C32 . 115.6(2) yes
O31 . C32 . H321 . 106.9 no
O31 . C32 . H323 . 110.9 no
H321 . C32 . H323 . 109.0 no
O31 . C32 . H322 . 110.8 no
H321 . C32 . H322 . 108.4 no
H323 . C32 . H322 . 110.6 no
C35 . C34 . H341 . 120.5 no
C35 . C34 . C33 . 116.0(8) yes
H341 . C34 . C33 . 123.5 no
C35 . C34 . N133 . 115.9(8) yes
H341 . C34 . N133 . 123.7 no
C33 . C34 . N133 . 1.779(13) yes
C34 . C35 . C35 5_665 123.1(5) yes
C34 . C35 . C36 . 119.7(7) yes
C35 5_665 C35 . C36 . 117.1(5) yes
C34 . C35 . H351 . 118.8 no
C35 5_665 C35 . H351 . 118.0 no
C36 . C35 . H351 . 1.1 no
C35 . C36 . N37 . 122.1(11) yes
C35 . C36 . O38 . 119.4(2) yes
N37 . C36 . O38 . 118.3(11) yes
C36 . N37 . N37 5_665 115.0(10) yes
C33 . H331 . N133 . 2.3 no
C34 . C33 . N133 5_665 119.9(5) yes
C34 . C33 . H331 . 103.4 no
N133 5_665 C33 . H331 . 136.4 no
C34 . C33 . C33 5_665 120.8(5) yes
N133 5_665 C33 . C33 5_665 2.01(2) yes
H331 . C33 . C33 5_665 135.7 no
C34 . N133 . N133 5_665 120.7(5) yes
C34 . N133 . C33 5_665 121.7(5) yes
N133 5_665 N133 . C33 5_665 1.98(2) yes
C34 . N133 . H331 . 104.0 no
N133 5_665 N133 . H331 . 134.0 no
C33 5_665 N133 . H331 . 133.5 no

loop_
_geom_bond_atom_site_label_1
_geom_bond_site_symmetry_1
_geom_bond_atom_site_label_2
_geom_bond_site_symmetry_2
_geom_bond_distance
_geom_bond_publ_flag
S1 . O2 . 1.445(2) yes
S1 . O3 . 1.439(2) yes
S1 . C4 . 1.754(3) yes
S1 . C5 . 1.774(3) yes
C4 . H41 . 0.953 no
C4 . H43 . 0.957 no
C4 . H42 . 0.962 no
C5 . C6 . 1.528(3) yes
C5 . H52 . 0.966 no
C5 . H51 . 0.978 no
C6 . N7 . 1.475(3) yes
C6 . C22 . 1.525(4) yes
C6 . H61 . 0.966 no
N7 . C8 . 1.392(3) yes
N7 . C11 . 1.393(3) yes
C8 . C9 . 1.485(4) yes
C8 . O12 . 1.225(3) yes
C9 . C10 . 1.386(3) yes
C9 . C14 . 1.387(4) yes
C10 . C11 . 1.482(4) yes
C10 . C17 . 1.378(4) yes
C11 . O13 . 1.219(3) yes
C14 . C15 . 1.397(4) yes
C14 . N18 . 1.401(3) yes
C15 . C16 . 1.386(4) yes
C15 . H151 . 0.922 no
C16 . C17 . 1.393(4) yes
C16 . H161 . 0.958 no
C17 . H171 . 0.942 no
N18 . C19 . 1.364(3) yes
N18 . H181 . 0.834 no
C19 . C20 . 1.508(4) yes
C19 . O21 . 1.215(3) yes
C20 . H201 . 0.942 no
C20 . H203 . 0.938 no
C20 . H202 . 0.947 no
C22 . C23 . 1.402(4) yes
C22 . C27 . 1.377(4) yes
C23 . C24 . 1.393(4) yes
C23 . H231 . 0.937 no
C24 . C25 . 1.406(4) yes
C24 . O28 . 1.370(3) yes
C25 . C26 . 1.379(4) yes
C25 . O31 . 1.380(3) yes
C26 . C27 . 1.389(4) yes
C26 . H261 . 0.919 no
C27 . H271 . 0.944 no
O28 . C29 . 1.439(3) yes
C29 . C30 . 1.503(4) yes
C29 . H292 . 0.961 no
C29 . H291 . 0.984 no
C30 . H302 . 0.964 no
C30 . H301 . 0.960 no
C30 . H303 . 0.962 no
O31 . C32 . 1.431(4) yes
C32 . H321 . 0.974 no
C32 . H323 . 0.965 no
C32 . H322 . 0.990 no
C34 . C35 . 1.425(10) yes
C34 . H341 . 0.991 no
C34 . C33 . 1.474(10) yes
C34 . N133 . 1.452(10) yes
C35 . C35 5_665 1.360(14) yes
C35 . C36 . 1.378(9) yes
C35 . H351 . 0.950 no
C36 . N37 . 1.445(9) yes
C36 . O38 . 1.263(9) yes
N37 . N37 5_665 1.24(3) yes
H331 . C33 . 1.217 no
H331 . N133 . 1.229 no
C33 . N133 5_665 1.419(14) yes
C33 . C33 5_665 1.410(14) yes
N133 . N133 5_665 1.430(14) yes

loop_
_geom_hbond_atom_site_label_D
_geom_hbond_site_symmetry_D
_geom_hbond_atom_site_label_H
_geom_hbond_site_symmetry_H
_geom_hbond_atom_site_label_A
_geom_hbond_site_symmetry_A
_geom_hbond_angle_DHA
_geom_hbond_distance_DH
_geom_hbond_distance_HA
_geom_hbond_distance_DA
_geom_hbond_publ_flag
N18 . H181 . O12 . 136 0.83 2.32 2.975(5) yes
C15 . H151 . O21 . 120 0.92 2.33 2.908(5) yes
C32 . H321 . O21 2_655 164 0.97 2.54 3.484(5) yes
C23 . H231 . O13 7_556 176 0.94 2.43 3.360(5) yes
C26 . H261 . O3 4_555 165 0.92 2.45 3.348(5) yes
C27 . H271 . O2 4_555 136 0.94 2.52 3.267(5) yes
C5 . H52 . O21 4_555 165 0.97 2.50 3.438(5) yes
C5 . H51 . O13 7_556 146 0.98 2.29 3.146(5) yes
C4 . H43 . O12 2_545 123 0.96 2.42 3.042(5) yes
C4 . H42 . O2 7_556 147 0.96 2.54 3.386(5) yes
C35 . H351 . N37 . 133 0.95 1.72 2.471(5) yes
C35 . H351 . O38 . 135 0.95 1.51 2.281(5) yes
